data_4036899
loop_
_publ_author_name
'Feng, Zeya'
'Jiao, Lijuan'
'Feng, Yuanmei'
'Yu, Changjiang'
'Chen, Na'
'Wei, Yun'
'Mu, Xiaolong'
'Hao, Erhong'

_publ_section_title
;
 Regioselective and Stepwise Syntheses of Functionalized BODIPY Dyes
 through Palladium-Catalyzed Cross-Coupling Reactions and Direct C-H
 Arylations.
;
_journal_issue 15
_journal_name_full 'The Journal of organic chemistry'
_journal_page_first 6281
_journal_page_last 6291
_journal_paper_doi 10.1021/acs.joc.6b00858
_journal_volume 81
_journal_year 2016
_chemical_formula_sum 'C23 H13 B Br2 F2 N2 S2'
_chemical_formula_weight 590.10
_space_group_IT_number 14
_space_group_name_Hall '-P 2ybc'
_space_group_name_H-M_alt 'P 1 21/c 1'
_symmetry_cell_setting monoclinic
_symmetry_space_group_name_H-M 'P 1 21/c 1'
_atom_sites_solution_hydrogens geom
_atom_sites_solution_primary direct
_atom_sites_solution_secondary difmap
_audit_creation_method SHELXL-97
_cell_angle_alpha 90.00
_cell_angle_beta 94.6850(10)
_cell_angle_gamma 90.00
_cell_formula_units_Z 4
_cell_length_a 10.6284(9)
_cell_length_b 21.6227(18)
_cell_length_c 9.5074(8)
_cell_measurement_reflns_used 6585
_cell_measurement_temperature 293(2)
_cell_measurement_theta_max 27.21
_cell_measurement_theta_min 2.14
_cell_volume 2177.6(3)
_computing_cell_refinement 'Bruker SMART'
_computing_data_collection 'Bruker SMART'
_computing_data_reduction 'Bruker SAINT'
_computing_molecular_graphics 'Bruker SHELXTL'
_computing_publication_material 'Bruker SHELXTL'
_computing_structure_refinement 'SHELXL-97 (Sheldrick, 1997)'
_computing_structure_solution 'SHELXS-97 (Sheldrick, 1990)'
_diffrn_ambient_temperature 293(2)
_diffrn_measured_fraction_theta_full 0.999
_diffrn_measured_fraction_theta_max 0.999
_diffrn_measurement_device_type 'CCD area detector'
_diffrn_measurement_method 'phi and omega scans'
_diffrn_radiation_monochromator graphite
_diffrn_radiation_source 'fine-focus sealed tube'
_diffrn_radiation_type MoK\a
_diffrn_radiation_wavelength 0.71073
_diffrn_reflns_av_R_equivalents 0.0332
_diffrn_reflns_av_sigmaI/netI 0.0346
_diffrn_reflns_limit_h_max 13
_diffrn_reflns_limit_h_min -13
_diffrn_reflns_limit_k_max 26
_diffrn_reflns_limit_k_min -27
_diffrn_reflns_limit_l_max 12
_diffrn_reflns_limit_l_min -11
_diffrn_reflns_number 18427
_diffrn_reflns_theta_full 27.41
_diffrn_reflns_theta_max 27.41
_diffrn_reflns_theta_min 1.88
_exptl_absorpt_coefficient_mu 3.947
_exptl_absorpt_correction_T_max 0.5369
_exptl_absorpt_correction_T_min 0.4772
_exptl_absorpt_correction_type multi-scan
_exptl_crystal_colour colorless
_exptl_crystal_density_diffrn 1.800
_exptl_crystal_density_method 'not measured'
_exptl_crystal_description block
_exptl_crystal_F_000 1160
_exptl_crystal_size_max 0.22
_exptl_crystal_size_mid 0.20
_exptl_crystal_size_min 0.18
_refine_diff_density_max 6.163
_refine_diff_density_min -3.709
_refine_diff_density_rms 0.201
_refine_ls_extinction_method none
_refine_ls_goodness_of_fit_ref 1.074
_refine_ls_hydrogen_treatment mixed
_refine_ls_matrix_type full
_refine_ls_number_parameters 280
_refine_ls_number_reflns 4953
_refine_ls_number_restraints 6
_refine_ls_restrained_S_all 1.078
_refine_ls_R_factor_all 0.1245
_refine_ls_R_factor_gt 0.0986
_refine_ls_shift/su_max 0.001
_refine_ls_shift/su_mean 0.000
_refine_ls_structure_factor_coef Fsqd
_refine_ls_weighting_details 'calc w=1/[\s^2^(Fo^2^)+(0.1560P)^2^+18.2385P] where P=(Fo^2^+2Fc^2^)/3'
_refine_ls_weighting_scheme calc
_refine_ls_wR_factor_gt 0.2783
_refine_ls_wR_factor_ref 0.3017
_reflns_number_gt 3548
_reflns_number_total 4953
_reflns_threshold_expression >2sigma(I)
_cod_data_source_file jo6b00858_si_002.cif
_cod_data_source_block 150604b
_cod_depositor_comments
;
The following automatic conversions were performed:

data item '_symmetry_cell_setting' value 'Monoclinic' was changed to
'monoclinic' in accordance with the
/home/saulius/struct/COD-crude-data/automatic-downloads/DataCite-retrospective/ACS/depositions/lib/dictionaries/cif_core.dic
dictionary named 'cif_core.dic' version 2.4.2 last updated on
2011-04-26.

Automatic conversion script
Id: cif_fix_values 6909 2019-04-08 15:41:33Z antanas 
;
_cod_original_sg_symbol_H-M P2(1)/c
_cod_database_code 4036899

loop_
_symmetry_equiv_pos_as_xyz
'x, y, z'
'-x, y+1/2, -z+1/2'
'-x, -y, -z'
'x, -y-1/2, z-1/2'

loop_
_atom_site_label
_atom_site_type_symbol
_atom_site_fract_x
_atom_site_fract_y
_atom_site_fract_z
_atom_site_U_iso_or_equiv
_atom_site_adp_type
_atom_site_occupancy
_atom_site_symmetry_multiplicity
_atom_site_calc_flag
_atom_site_refinement_flags
C1 C 0.8557(6) 0.4839(2) 0.0579(6) 0.074(4) Uani 1 1 d G
H1 H 0.9003 0.5200 0.0423 0.089 Uiso 1 1 calc R
C2 C 0.8606(7) 0.4499(3) 0.1860(5) 0.074(4) Uani 1 1 d G
H2 H 0.9088 0.4597 0.2690 0.088 Uiso 1 1 calc R
C3 C 0.7788(6) 0.3982(2) 0.1650(5) 0.049(2) Uani 1 1 d GU
H3 H 0.7641 0.3682 0.2319 0.059 Uiso 1 1 calc R
C4 C 0.7235(5) 0.4003(2) 0.0240(5) 0.045(2) Uani 1 1 d G
S1 S 0.7710(4) 0.45325(18) -0.0422(4) 0.0955(12) Uani 1 1 d G
B1 B 0.7265(8) 0.2509(4) 0.0726(9) 0.0353(18) Uani 1 1 d .
Br1 Br 0.46369(10) 0.44832(5) -0.17939(12) 0.0595(4) Uani 1 1 d .
Br2 Br 0.73779(9) -0.00436(4) 0.06374(12) 0.0536(3) Uani 1 1 d .
C5 C 0.6256(8) 0.3530(4) -0.0321(9) 0.0379(17) Uani 1 1 d .
C6 C 0.5160(8) 0.3685(4) -0.1216(9) 0.0419(18) Uani 1 1 d .
C7 C 0.4479(8) 0.3155(4) -0.1505(10) 0.0441(19) Uani 1 1 d .
H7 H 0.3715 0.3123 -0.2050 0.053 Uiso 1 1 calc R
C8 C 0.5146(7) 0.2677(4) -0.0831(9) 0.0396(18) Uani 1 1 d .
C9 C 0.4901(7) 0.2048(4) -0.0870(9) 0.0405(18) Uani 1 1 d .
C10 C 0.5787(7) 0.1622(4) -0.0285(9) 0.0402(18) Uani 1 1 d .
C11 C 0.5767(8) 0.0970(4) -0.0282(9) 0.0415(18) Uani 1 1 d .
H11 H 0.5107 0.0717 -0.0635 0.050 Uiso 1 1 calc R
C12 C 0.6896(8) 0.0784(4) 0.0338(9) 0.0393(17) Uani 1 1 d .
C13 C 0.7622(8) 0.1302(4) 0.0764(8) 0.0371(17) Uani 1 1 d .
C14 C 0.8903(7) 0.1325(4) 0.1430(9) 0.0380(17) Uani 1 1 d .
C15 C 0.9386(10) 0.1683(5) 0.2518(11) 0.055(2) Uani 1 1 d .
H15 H 0.8930 0.1978 0.2977 0.066 Uiso 1 1 calc R
C16 C 1.0683(11) 0.1546(5) 0.2858(13) 0.065(3) Uani 1 1 d .
H16 H 1.1161 0.1737 0.3598 0.078 Uiso 1 1 calc R
C17 C 1.1152(10) 0.1130(5) 0.2045(13) 0.062(3) Uani 1 1 d .
H17 H 1.1993 0.1006 0.2120 0.074 Uiso 1 1 calc R
C18 C 0.3713(8) 0.1819(4) -0.1637(10) 0.047(2) Uani 1 1 d .
C19 C 0.3754(10) 0.1441(5) -0.2825(11) 0.059(3) Uani 1 1 d .
H19 H 0.4518 0.1299 -0.3112 0.071 Uiso 1 1 calc R
C20 C 0.2621(12) 0.1287(6) -0.3561(14) 0.073(3) Uani 1 1 d .
H20 H 0.2645 0.1057 -0.4386 0.088 Uiso 1 1 calc R
C21 C 0.1504(11) 0.1446(7) -0.3155(16) 0.078(4) Uani 1 1 d .
H21 H 0.0768 0.1323 -0.3677 0.094 Uiso 1 1 calc R
C22 C 0.1441(10) 0.1802(7) -0.194(2) 0.087(5) Uani 1 1 d .
H22 H 0.0661 0.1914 -0.1638 0.105 Uiso 1 1 calc R
C23 C 0.2558(9) 0.1991(5) -0.1160(15) 0.064(3) Uani 1 1 d .
H23 H 0.2526 0.2227 -0.0346 0.077 Uiso 1 1 calc R
F1 F 0.8432(4) 0.2656(2) 0.0344(5) 0.0437(11) Uani 1 1 d .
F2 F 0.7179(5) 0.2594(2) 0.2158(5) 0.0494(12) Uani 1 1 d .
N1 N 0.6226(6) 0.2917(3) -0.0109(7) 0.0373(14) Uani 1 1 d .
N2 N 0.6931(6) 0.1813(3) 0.0387(7) 0.0358(14) Uani 1 1 d .
S2 S 1.0039(2) 0.08466(13) 0.0845(3) 0.0603(7) Uani 1 1 d .

loop_
_atom_site_aniso_label
_atom_site_aniso_U_11
_atom_site_aniso_U_22
_atom_site_aniso_U_33
_atom_site_aniso_U_23
_atom_site_aniso_U_13
_atom_site_aniso_U_12
C1 0.068(7) 0.044(6) 0.114(11) -0.012(6) 0.025(7) -0.014(5)
C2 0.062(7) 0.066(7) 0.088(9) -0.034(6) -0.024(6) 0.007(5)
C3 0.031(3) 0.030(4) 0.085(6) -0.041(4) 0.008(4) -0.015(3)
C4 0.039(4) 0.045(5) 0.051(5) -0.009(4) 0.000(4) 0.007(4)
S1 0.099(3) 0.082(3) 0.104(3) -0.012(2) 0.001(2) -0.010(2)
B1 0.034(4) 0.036(4) 0.035(4) 0.001(3) 0.003(3) -0.001(3)
Br1 0.0548(6) 0.0462(6) 0.0754(7) 0.0077(5) -0.0081(5) 0.0114(4)
Br2 0.0514(6) 0.0336(5) 0.0745(7) -0.0004(4) -0.0023(5) -0.0027(4)
C5 0.039(4) 0.036(4) 0.039(4) -0.002(3) 0.000(3) 0.003(3)
C6 0.041(4) 0.045(5) 0.039(4) 0.000(3) -0.002(3) 0.006(4)
C7 0.036(4) 0.044(5) 0.051(5) 0.002(4) -0.002(4) 0.002(3)
C8 0.031(4) 0.042(4) 0.044(4) 0.000(3) 0.000(3) 0.000(3)
C9 0.032(4) 0.043(4) 0.046(5) -0.003(4) 0.000(3) -0.001(3)
C10 0.030(4) 0.042(4) 0.048(5) 0.003(4) -0.002(3) -0.002(3)
C11 0.038(4) 0.040(4) 0.047(5) -0.002(4) 0.003(3) -0.008(3)
C12 0.038(4) 0.033(4) 0.048(5) -0.001(3) 0.005(3) -0.002(3)
C13 0.036(4) 0.039(4) 0.036(4) 0.005(3) 0.000(3) 0.001(3)
C14 0.034(4) 0.036(4) 0.043(4) 0.008(3) -0.002(3) 0.000(3)
C15 0.052(5) 0.047(5) 0.062(6) -0.004(4) -0.015(4) 0.002(4)
C16 0.058(6) 0.056(6) 0.075(7) 0.003(5) -0.030(5) -0.009(5)
C17 0.045(5) 0.047(5) 0.089(8) 0.004(5) -0.025(5) 0.000(4)
C18 0.033(4) 0.044(5) 0.062(6) 0.007(4) -0.008(4) -0.006(3)
C19 0.057(6) 0.058(6) 0.060(6) 0.004(5) -0.008(5) -0.018(5)
C20 0.072(8) 0.067(8) 0.077(8) -0.003(6) -0.016(6) -0.023(6)
C21 0.051(6) 0.079(8) 0.100(10) 0.011(7) -0.024(6) -0.024(6)
C22 0.032(5) 0.077(9) 0.150(14) 0.025(9) -0.003(7) -0.006(5)
C23 0.039(5) 0.057(6) 0.095(8) -0.002(6) -0.001(5) -0.003(4)
F1 0.033(2) 0.043(3) 0.055(3) 0.007(2) -0.001(2) -0.0056(19)
F2 0.065(3) 0.048(3) 0.034(2) 0.002(2) 0.001(2) 0.003(2)
N1 0.033(3) 0.035(3) 0.043(4) 0.000(3) -0.001(3) 0.001(3)
N2 0.029(3) 0.037(3) 0.041(3) 0.001(3) -0.001(3) -0.003(3)
S2 0.0413(12) 0.0583(15) 0.0788(18) -0.0148(13) -0.0103(11) 0.0114(11)

loop_
_atom_type_symbol
_atom_type_description
_atom_type_scat_dispersion_real
_atom_type_scat_dispersion_imag
_atom_type_scat_source
C C 0.0033 0.0016 'International Tables Vol C Tables 4.2.6.8 and 6.1.1.4'
H H 0.0000 0.0000 'International Tables Vol C Tables 4.2.6.8 and 6.1.1.4'
B B 0.0013 0.0007 'International Tables Vol C Tables 4.2.6.8 and 6.1.1.4'
N N 0.0061 0.0033 'International Tables Vol C Tables 4.2.6.8 and 6.1.1.4'
F F 0.0171 0.0103 'International Tables Vol C Tables 4.2.6.8 and 6.1.1.4'
S S 0.1246 0.1234 'International Tables Vol C Tables 4.2.6.8 and 6.1.1.4'
Br Br -0.2901 2.4595 'International Tables Vol C Tables 4.2.6.8 and 6.1.1.4'

loop_
_geom_angle_atom_site_label_1
_geom_angle_atom_site_label_2
_geom_angle_atom_site_label_3
_geom_angle
C2 C1 S1 108.0
C2 C1 H1 126.0
S1 C1 H1 126.0
C1 C2 C3 108.0
C1 C2 H2 126.0
C3 C2 H2 126.0
C4 C3 C2 108.0
C4 C3 H3 126.0
C2 C3 H3 126.0
S1 C4 C3 108.0
S1 C4 C5 130.1(4)
C3 C4 C5 121.8(4)
C4 S1 C1 108.0
F1 B1 F2 111.5(7)
F1 B1 N1 110.6(7)
F2 B1 N1 108.8(7)
F1 B1 N2 111.4(7)
F2 B1 N2 107.2(7)
N1 B1 N2 107.2(6)
N1 C5 C6 107.1(7)
N1 C5 C4 129.4(7)
C6 C5 C4 123.6(7)
C7 C6 C5 108.4(8)
C7 C6 Br1 124.7(6)
C5 C6 Br1 126.7(7)
C6 C7 C8 106.9(7)
C6 C7 H7 126.6
C8 C7 H7 126.6
C7 C8 C9 129.4(8)
C7 C8 N1 108.7(7)
C9 C8 N1 121.8(7)
C8 C9 C10 121.1(7)
C8 C9 C18 119.3(8)
C10 C9 C18 119.5(8)
N2 C10 C9 121.5(8)
N2 C10 C11 108.0(7)
C9 C10 C11 130.4(8)
C12 C11 C10 106.6(7)
C12 C11 H11 126.7
C10 C11 H11 126.7
C11 C12 C13 109.7(7)
C11 C12 Br2 124.8(6)
C13 C12 Br2 125.5(6)
N2 C13 C12 107.5(7)
N2 C13 C14 123.6(7)
C12 C13 C14 128.8(8)
C15 C14 C13 129.2(8)
C15 C14 S2 111.0(7)
C13 C14 S2 119.8(6)
C14 C15 C16 110.7(10)
C14 C15 H15 124.7
C16 C15 H15 124.7
C17 C16 C15 114.7(9)
C17 C16 H16 122.7
C15 C16 H16 122.7
C16 C17 S2 111.6(8)
C16 C17 H17 124.2
S2 C17 H17 124.2
C23 C18 C19 120.4(9)
C23 C18 C9 119.1(9)
C19 C18 C9 120.5(8)
C20 C19 C18 117.8(11)
C20 C19 H19 121.1
C18 C19 H19 121.1
C21 C20 C19 123.7(13)
C21 C20 H20 118.2
C19 C20 H20 118.2
C20 C21 C22 119.3(11)
C20 C21 H21 120.3
C22 C21 H21 120.3
C21 C22 C23 120.0(12)
C21 C22 H22 120.0
C23 C22 H22 120.0
C18 C23 C22 118.7(13)
C18 C23 H23 120.7
C22 C23 H23 120.7
C5 N1 C8 108.9(7)
C5 N1 B1 127.2(7)
C8 N1 B1 123.8(7)
C13 N2 C10 108.3(7)
C13 N2 B1 128.0(6)
C10 N2 B1 123.5(7)
C17 S2 C14 92.0(5)

loop_
_geom_bond_atom_site_label_1
_geom_bond_atom_site_label_2
_geom_bond_distance
C1 C2 1.4200
C1 S1 1.4200
C1 H1 0.9300
C2 C3 1.4200
C2 H2 0.9300
C3 C4 1.4200
C3 H3 0.9300
C4 S1 1.4200
C4 C5 1.523(9)
B1 F1 1.358(10)
B1 F2 1.384(10)
B1 N1 1.576(11)
B1 N2 1.574(11)
Br1 C6 1.882(9)
Br2 C12 1.877(8)
C5 N1 1.341(11)
C5 C6 1.425(11)
C6 C7 1.371(13)
C7 C8 1.381(12)
C7 H7 0.9300
C8 C9 1.385(12)
C8 N1 1.389(10)
C9 C10 1.399(12)
C9 C18 1.490(11)
C10 N2 1.389(10)
C10 C11 1.410(12)
C11 C12 1.354(12)
C11 H11 0.9300
C12 C13 1.400(11)
C13 N2 1.359(10)
C13 C14 1.455(11)
C14 C15 1.360(13)
C14 S2 1.716(9)
C15 C16 1.420(14)
C15 H15 0.9300
C16 C17 1.311(17)
C16 H16 0.9300
C17 S2 1.690(10)
C17 H17 0.9300
C18 C23 1.394(14)
C18 C19 1.398(15)
C19 C20 1.384(15)
C19 H19 0.9300
C20 C21 1.32(2)
C20 H20 0.9300
C21 C22 1.40(2)
C21 H21 0.9300
C22 C23 1.406(17)
C22 H22 0.9300
C23 H23 0.9300
